data_4509918
loop_
_publ_author_name
'Wu, Xiang Xia'
'Wang, You You'
'Yang, Pan'
'Xu, Yao Yao'
'Huo, Jian Zhong'
'Ding, Bin'
'Wang, Ying'
'Wang, XiuGuang'

_publ_section_title
;
 Syntheses, Structural Variation, and Characterization of a Series of
 Crystalline Coordination Compounds with 4-Benzene-1,2,4-triazole:
 Polymorph, Incomplete Spin Transition, and Single Crystal-to-Single
 Crystal Transformation
;
_journal_issue 2
_journal_name_full 'Crystal Growth &amp; Design'
_journal_page_first 477
_journal_paper_doi 10.1021/cg401141a
_journal_volume 14
_journal_year 2014
_chemical_formula_moiety 'C16 H14 Br2 N6 Zn'
_chemical_formula_sum 'C16 H14 Br2 N6 Zn'
_chemical_formula_weight 515.52
_chemical_name_systematic
; 
 ? 
;
_space_group_IT_number 14
_symmetry_cell_setting monoclinic
_symmetry_space_group_name_Hall '-P 2yn'
_symmetry_space_group_name_H-M 'P 1 21/n 1'
_atom_sites_solution_hydrogens geom
_atom_sites_solution_primary direct
_atom_sites_solution_secondary difmap
_audit_creation_method SHELXL-97
_cell_angle_alpha 90.00
_cell_angle_beta 96.510(2)
_cell_angle_gamma 90.00
_cell_formula_units_Z 16
_cell_length_a 16.039(2)
_cell_length_b 23.007(3)
_cell_length_c 20.128(3)
_cell_measurement_reflns_used 2604
_cell_measurement_temperature 173(2)
_cell_measurement_theta_max 22.60
_cell_measurement_theta_min 3.08
_cell_volume 7379.5(17)
_computing_structure_refinement 'SHELXL-97 (Sheldrick, 2008)'
_computing_structure_solution 'SHELXS-97 (Sheldrick, 2008)'
_diffrn_ambient_temperature 173(2)
_diffrn_measured_fraction_theta_full 0.981
_diffrn_measured_fraction_theta_max 0.981
_diffrn_radiation_monochromator graphite
_diffrn_radiation_source 'fine-focus sealed tube'
_diffrn_radiation_type MoK\a
_diffrn_radiation_wavelength 0.71073
_diffrn_reflns_av_R_equivalents 0.0744
_diffrn_reflns_av_sigmaI/netI 0.1010
_diffrn_reflns_limit_h_max 16
_diffrn_reflns_limit_h_min -19
_diffrn_reflns_limit_k_max 26
_diffrn_reflns_limit_k_min -24
_diffrn_reflns_limit_l_max 23
_diffrn_reflns_limit_l_min -23
_diffrn_reflns_number 34219
_diffrn_reflns_theta_full 25.00
_diffrn_reflns_theta_max 25.00
_diffrn_reflns_theta_min 1.35
_exptl_absorpt_coefficient_mu 5.675
_exptl_absorpt_correction_T_max 0.7270
_exptl_absorpt_correction_T_min 0.6292
_exptl_absorpt_correction_type multi-scan
_exptl_absorpt_process_details 'SADABS (Bruker, 2000)'
_exptl_crystal_density_diffrn 1.856
_exptl_crystal_density_method 'not measured'
_exptl_crystal_F_000 4032
_exptl_crystal_size_max 0.09
_exptl_crystal_size_mid 0.08
_exptl_crystal_size_min 0.06
_refine_diff_density_max 0.758
_refine_diff_density_min -0.712
_refine_diff_density_rms 0.147
_refine_ls_extinction_method none
_refine_ls_goodness_of_fit_ref 1.014
_refine_ls_hydrogen_treatment constr
_refine_ls_matrix_type full
_refine_ls_number_parameters 901
_refine_ls_number_reflns 12752
_refine_ls_number_restraints 18
_refine_ls_restrained_S_all 1.015
_refine_ls_R_factor_all 0.1098
_refine_ls_R_factor_gt 0.0510
_refine_ls_shift/su_max 0.001
_refine_ls_shift/su_mean 0.000
_refine_ls_structure_factor_coef Fsqd
_refine_ls_weighting_details 'calc w=1/[\s^2^(Fo^2^)+(0.0300P)^2^+0.0000P] where P=(Fo^2^+2Fc^2^)/3'
_refine_ls_weighting_scheme calc
_refine_ls_wR_factor_gt 0.0938
_refine_ls_wR_factor_ref 0.1157
_reflns_number_gt 7535
_reflns_number_total 12752
_reflns_threshold_expression >2sigma(I)
_cod_data_source_file cg401141a_si_002.cif
_cod_data_source_block 2
_cod_depositor_comments
;
The following automatic conversions were performed:

'_symmetry_cell_setting' value 'Monoclinic' changed to 'monoclinic'
according to
/usr/data/users/saulius/automatic-downloads/current/ACS/lib/dictionaries/cif_core.dic
dictionary named 'cif_core.dic' version 2.4.2 from 2011-04-26.

Automatic conversion script
Id: cif_fix_values 2281 2013-09-26 08:29:07Z andrius 
;
_cod_original_cell_volume 7379.0(17)
_cod_original_sg_symbol_H-M P2(1)/n
_cod_database_code 4509918

loop_
_symmetry_equiv_pos_as_xyz
'x, y, z'
'-x+1/2, y+1/2, -z+1/2'
'-x, -y, -z'
'x-1/2, -y-1/2, z-1/2'

loop_
_atom_site_label
_atom_site_type_symbol
_atom_site_fract_x
_atom_site_fract_y
_atom_site_fract_z
_atom_site_U_iso_or_equiv
_atom_site_adp_type
_atom_site_occupancy
_atom_site_symmetry_multiplicity
_atom_site_calc_flag
_atom_site_refinement_flags
Br1 Br 0.85342(4) 0.77427(3) 0.85490(4) 0.0348(2) Uani 1 1 d .
Br2 Br 0.67733(4) 0.74497(3) 0.69329(4) 0.0341(2) Uani 1 1 d .
Br3 Br 0.85480(4) 0.50627(3) 0.82620(4) 0.0349(2) Uani 1 1 d .
Br4 Br 0.67438(5) 0.51284(4) 0.66271(4) 0.0411(2) Uani 1 1 d .
Br5 Br 0.32882(5) 0.13211(3) 0.84297(4) 0.0398(2) Uani 1 1 d .
Br6 Br 0.16611(4) 0.11991(3) 0.67126(4) 0.0400(2) Uani 1 1 d .
Br7 Br 0.34304(5) -0.11991(4) 0.81695(4) 0.0514(3) Uani 1 1 d .
Br8 Br 0.18219(5) -0.12499(4) 0.64144(4) 0.0426(2) Uani 1 1 d .
C1 C 0.6041(4) 0.9778(3) 0.8989(3) 0.0281(18) Uani 1 1 d .
C2 C 0.6487(5) 0.9773(4) 0.9607(4) 0.051(2) Uani 1 1 d .
H2 H 0.6887 0.9475 0.9725 0.061 Uiso 1 1 calc R
C3 C 0.6351(5) 1.0209(3) 1.0067(4) 0.049(2) Uani 1 1 d .
H3 H 0.6654 1.0204 1.0500 0.059 Uiso 1 1 calc R
C4 C 0.5787(5) 1.0642(3) 0.9896(4) 0.047(2) Uani 1 1 d .
H4 H 0.5703 1.0941 1.0207 0.056 Uiso 1 1 calc R
C5 C 0.5332(4) 1.0645(3) 0.9261(4) 0.0333(19) Uani 1 1 d U
H5 H 0.4936 1.0945 0.9141 0.040 Uiso 1 1 calc R
C6 C 0.5457(4) 1.0214(3) 0.8812(4) 0.0323(19) Uani 1 1 d .
H6 H 0.5146 1.0214 0.8381 0.039 Uiso 1 1 calc R
C7 C 0.5628(4) 0.9161(3) 0.7994(3) 0.0256(17) Uani 1 1 d .
H7 H 0.5076 0.9310 0.7893 0.031 Uiso 1 1 calc R
C8 C 0.6882(4) 0.9030(3) 0.8469(3) 0.0257(17) Uani 1 1 d .
H8 H 0.7387 0.9071 0.8763 0.031 Uiso 1 1 calc R
C9 C 0.9012(4) 0.9724(3) 0.6079(3) 0.0267(17) Uani 1 1 d .
C10 C 0.9804(4) 0.9964(4) 0.6030(3) 0.040(2) Uani 1 1 d .
H10 H 1.0285 0.9798 0.6278 0.048 Uiso 1 1 calc R
C11 C 0.9892(4) 1.0438(4) 0.5626(4) 0.044(2) Uani 1 1 d .
H11 H 1.0430 1.0599 0.5589 0.053 Uiso 1 1 calc R
C12 C 0.9197(5) 1.0672(3) 0.5282(4) 0.038(2) Uani 1 1 d .
H12 H 0.9266 1.0986 0.4986 0.045 Uiso 1 1 calc R
C13 C 0.8409(5) 1.0482(3) 0.5338(4) 0.038(2) Uani 1 1 d .
H13 H 0.7935 1.0671 0.5108 0.046 Uiso 1 1 calc R
C14 C 0.8316(4) 1.0009(3) 0.5734(4) 0.0354(19) Uani 1 1 d .
H14 H 0.7768 0.9870 0.5779 0.043 Uiso 1 1 calc R
C15 C 0.9478(4) 0.8812(3) 0.6681(4) 0.0334(19) Uani 1 1 d .
H15 H 1.0032 0.8803 0.6559 0.040 Uiso 1 1 calc R
C16 C 0.8221(4) 0.9083(3) 0.6778(3) 0.0300(18) Uani 1 1 d .
H16 H 0.7711 0.9297 0.6744 0.036 Uiso 1 1 calc R
C17 C 0.6166(4) 0.7267(3) 0.8938(3) 0.0282(18) Uani 1 1 d .
C18 C 0.6755(4) 0.7380(4) 0.9480(4) 0.041(2) Uani 1 1 d .
H18 H 0.7218 0.7125 0.9582 0.049 Uiso 1 1 calc R
C19 C 0.6664(4) 0.7867(4) 0.9876(3) 0.041(2) Uani 1 1 d .
H19 H 0.7064 0.7951 1.0249 0.050 Uiso 1 1 calc R
C20 C 0.5981(5) 0.8225(3) 0.9714(4) 0.035(2) Uani 1 1 d .
H20 H 0.5910 0.8552 0.9991 0.042 Uiso 1 1 calc R
C21 C 0.5401(5) 0.8131(3) 0.9172(4) 0.0320(19) Uani 1 1 d U
H21 H 0.4948 0.8393 0.9066 0.038 Uiso 1 1 calc R
C22 C 0.5492(4) 0.7643(3) 0.8782(3) 0.0266(18) Uani 1 1 d .
H22 H 0.5093 0.7564 0.8407 0.032 Uiso 1 1 calc R
C23 C 0.5661(4) 0.6425(3) 0.8218(3) 0.034(2) Uani 1 1 d .
H23 H 0.5077 0.6477 0.8240 0.040 Uiso 1 1 calc R
C24 C 0.6987(4) 0.6551(3) 0.8360(3) 0.0227(17) Uani 1 1 d .
H24 H 0.7528 0.6707 0.8497 0.027 Uiso 1 1 calc R
C25 C 0.8964(4) 0.7256(3) 0.5956(3) 0.0315(19) Uani 1 1 d .
C26 C 0.9760(4) 0.7441(3) 0.5838(4) 0.041(2) Uani 1 1 d .
H26 H 1.0240 0.7283 0.6094 0.049 Uiso 1 1 calc R
C27 C 0.9859(5) 0.7850(3) 0.5355(4) 0.043(2) Uani 1 1 d .
H27 H 1.0406 0.7974 0.5280 0.052 Uiso 1 1 calc R
C28 C 0.9161(5) 0.8079(3) 0.4978(4) 0.049(2) Uani 1 1 d .
H28 H 0.9225 0.8358 0.4641 0.058 Uiso 1 1 calc R
C29 C 0.8374(5) 0.7900(4) 0.5097(4) 0.056(3) Uani 1 1 d .
H29 H 0.7896 0.8052 0.4831 0.067 Uiso 1 1 calc R
C30 C 0.8263(5) 0.7506(3) 0.5589(4) 0.039(2) Uani 1 1 d .
H30 H 0.7713 0.7403 0.5680 0.047 Uiso 1 1 calc R
C31 C 0.9423(4) 0.6734(3) 0.7015(4) 0.0335(19) Uani 1 1 d .
H31 H 0.9952 0.6920 0.7108 0.040 Uiso 1 1 calc R
C32 C 0.8220(4) 0.6494(3) 0.6534(3) 0.0257(17) Uani 1 1 d .
H32 H 0.7726 0.6473 0.6226 0.031 Uiso 1 1 calc R
C33 C 0.0929(4) 0.3382(3) 0.9045(3) 0.0242(17) Uani 1 1 d .
C34 C 0.1213(4) 0.3289(3) 0.9703(3) 0.0298(18) Uani 1 1 d .
H34 H 0.1468 0.2929 0.9840 0.036 Uiso 1 1 calc R
C35 C 0.1127(4) 0.3720(4) 1.0167(4) 0.046(2) Uani 1 1 d .
H35 H 0.1326 0.3657 1.0624 0.055 Uiso 1 1 calc R
C36 C 0.0761(4) 0.4234(3) 0.9974(4) 0.038(2) Uani 1 1 d .
H36 H 0.0716 0.4530 1.0297 0.046 Uiso 1 1 calc R
C37 C 0.0454(4) 0.4333(3) 0.9319(4) 0.0318(18) Uani 1 1 d U
H37 H 0.0186 0.4691 0.9191 0.038 Uiso 1 1 calc R
C38 C 0.0539(4) 0.3907(3) 0.8848(4) 0.0323(19) Uani 1 1 d .
H38 H 0.0333 0.3971 0.8392 0.039 Uiso 1 1 calc R
C39 C 0.0459(4) 0.2795(3) 0.8019(3) 0.0299(18) Uani 1 1 d .
H39 H -0.0085 0.2959 0.7922 0.036 Uiso 1 1 calc R
C40 C 0.1713(4) 0.2620(3) 0.8489(3) 0.0274(18) Uani 1 1 d .
H40 H 0.2221 0.2636 0.8781 0.033 Uiso 1 1 calc R
C41 C 0.3770(5) 0.3486(3) 0.6089(4) 0.036(2) Uani 1 1 d .
C42 C 0.3188(5) 0.3599(4) 0.5552(4) 0.059(3) Uani 1 1 d .
H42 H 0.2683 0.3379 0.5498 0.070 Uiso 1 1 calc R
C43 C 0.3311(6) 0.4017(4) 0.5093(4) 0.060(3) Uani 1 1 d .
H43 H 0.2908 0.4071 0.4714 0.072 Uiso 1 1 calc R
C44 C 0.4013(6) 0.4359(3) 0.5177(4) 0.050(2) Uani 1 1 d .
H44 H 0.4093 0.4655 0.4862 0.060 Uiso 1 1 calc R
C45 C 0.4597(5) 0.4274(3) 0.5714(5) 0.051(2) Uani 1 1 d .
H45 H 0.5081 0.4515 0.5770 0.061 Uiso 1 1 calc R
C46 C 0.4495(5) 0.3841(3) 0.6182(4) 0.045(2) Uani 1 1 d .
H46 H 0.4904 0.3785 0.6557 0.054 Uiso 1 1 calc R
C47 C 0.4251(5) 0.2865(3) 0.7055(4) 0.037(2) Uani 1 1 d .
H47 H 0.4808 0.3010 0.7129 0.044 Uiso 1 1 calc R
C48 C 0.2977(4) 0.2720(3) 0.6631(4) 0.0339(19) Uani 1 1 d .
H48 H 0.2461 0.2743 0.6350 0.041 Uiso 1 1 calc R
C49 C 0.0900(4) 0.0839(3) 0.8788(3) 0.0239(17) Uani 1 1 d .
C50 C 0.1421(4) 0.0873(3) 0.9380(4) 0.036(2) Uani 1 1 d .
H50 H 0.1866 0.0603 0.9480 0.044 Uiso 1 1 calc R
C51 C 0.1277(5) 0.1316(4) 0.9831(4) 0.047(2) Uani 1 1 d .
H51 H 0.1643 0.1357 1.0234 0.057 Uiso 1 1 calc R
C52 C 0.0615(4) 0.1691(3) 0.9697(4) 0.040(2) Uani 1 1 d .
H52 H 0.0515 0.1985 1.0010 0.048 Uiso 1 1 calc R
C53 C 0.0098(5) 0.1639(3) 0.9111(4) 0.045(2) Uani 1 1 d .
H53 H -0.0368 0.1894 0.9024 0.054 Uiso 1 1 calc R
C54 C 0.0245(4) 0.1223(3) 0.8643(4) 0.038(2) Uani 1 1 d .
H54 H -0.0100 0.1201 0.8228 0.045 Uiso 1 1 calc R
C55 C 0.0483(4) 0.0124(4) 0.7876(3) 0.042(2) Uani 1 1 d .
H55 H -0.0098 0.0214 0.7823 0.050 Uiso 1 1 calc R
C56 C 0.1790(4) 0.0143(3) 0.8212(4) 0.0319(19) Uani 1 1 d .
H56 H 0.2319 0.0246 0.8444 0.038 Uiso 1 1 calc R
C57 C 0.3814(4) 0.1016(4) 0.5843(4) 0.036(2) Uani 1 1 d .
C58 C 0.3526(5) 0.0893(3) 0.5185(4) 0.044(2) Uani 1 1 d .
H58 H 0.3285 0.0526 0.5062 0.053 Uiso 1 1 calc R
C59 C 0.3597(5) 0.1319(4) 0.4711(4) 0.057(3) Uani 1 1 d .
H59 H 0.3374 0.1250 0.4261 0.068 Uiso 1 1 calc R
C60 C 0.3985(5) 0.1839(4) 0.4878(4) 0.046(2) Uani 1 1 d .
H60 H 0.4045 0.2123 0.4544 0.055 Uiso 1 1 calc R
C61 C 0.4280(5) 0.1944(4) 0.5524(4) 0.047(2) Uani 1 1 d .
H61 H 0.4541 0.2307 0.5638 0.057 Uiso 1 1 calc R
C62 C 0.4214(5) 0.1544(4) 0.6020(4) 0.043(2) Uani 1 1 d .
H62 H 0.4432 0.1622 0.6469 0.052 Uiso 1 1 calc R
C63 C 0.4303(4) 0.0479(3) 0.6911(3) 0.0291(18) Uani 1 1 d .
H63 H 0.4817 0.0681 0.7020 0.035 Uiso 1 1 calc R
C64 C 0.3112(4) 0.0205(3) 0.6404(4) 0.0323(19) Uani 1 1 d .
H64 H 0.2626 0.0171 0.6090 0.039 Uiso 1 1 calc R
N1 N 0.6775(3) 0.8664(3) 0.7979(3) 0.0317(15) Uani 1 1 d .
N2 N 0.5956(3) 0.8745(2) 0.7652(3) 0.0269(14) Uani 1 1 d .
N3 N 0.6185(3) 0.9345(2) 0.8507(3) 0.0266(14) Uani 1 1 d .
N4 N 0.8360(3) 0.8589(3) 0.7106(3) 0.0294(15) Uani 1 1 d .
N5 N 0.9172(3) 0.8412(3) 0.7047(3) 0.0347(16) Uani 1 1 d .
N6 N 0.8917(3) 0.9238(2) 0.6496(3) 0.0240(14) Uani 1 1 d .
N7 N 0.6840(3) 0.6088(2) 0.7979(3) 0.0276(14) Uani 1 1 d .
N8 N 0.5982(3) 0.6010(3) 0.7883(3) 0.0322(15) Uani 1 1 d .
N9 N 0.6267(3) 0.6771(2) 0.8529(3) 0.0247(14) Uani 1 1 d .
N10 N 0.8366(3) 0.6180(3) 0.7075(3) 0.0295(15) Uani 1 1 d .
N11 N 0.9146(3) 0.6333(3) 0.7394(3) 0.0332(15) Uani 1 1 d .
N12 N 0.8869(3) 0.6854(3) 0.6474(3) 0.0269(15) Uani 1 1 d .
N13 N 0.1572(3) 0.2279(2) 0.7971(3) 0.0288(15) Uani 1 1 d .
N14 N 0.0767(3) 0.2396(3) 0.7668(3) 0.0319(15) Uani 1 1 d .
N15 N 0.1020(3) 0.2949(2) 0.8544(3) 0.0254(14) Uani 1 1 d .
N16 N 0.3136(3) 0.2360(3) 0.7130(3) 0.0325(15) Uani 1 1 d .
N17 N 0.3950(3) 0.2449(3) 0.7408(3) 0.0423(18) Uani 1 1 d .
N18 N 0.3662(3) 0.3057(3) 0.6573(3) 0.0321(15) Uani 1 1 d .
N19 N 0.1676(3) -0.0256(2) 0.7748(3) 0.0269(14) Uani 1 1 d .
N20 N 0.0820(3) -0.0278(3) 0.7524(3) 0.0386(17) Uani 1 1 d .
N21 N 0.1047(3) 0.0392(2) 0.8317(3) 0.0277(15) Uani 1 1 d .
N22 N 0.3271(3) -0.0112(3) 0.6937(3) 0.0307(15) Uani 1 1 d .
N23 N 0.4038(3) 0.0058(3) 0.7265(3) 0.0322(15) Uani 1 1 d .
N24 N 0.3742(3) 0.0592(3) 0.6361(3) 0.0273(14) Uani 1 1 d .
Zn1 Zn 0.76062(5) 0.81025(4) 0.76335(4) 0.0262(2) Uani 1 1 d .
Zn2 Zn 0.76186(5) 0.56020(4) 0.74892(4) 0.0256(2) Uani 1 1 d .
Zn3 Zn 0.24016(5) 0.17710(4) 0.75540(4) 0.0274(2) Uani 1 1 d .
Zn4 Zn 0.25409(5) -0.07282(4) 0.73182(4) 0.0280(2) Uani 1 1 d .

loop_
_atom_site_aniso_label
_atom_site_aniso_U_11
_atom_site_aniso_U_22
_atom_site_aniso_U_33
_atom_site_aniso_U_23
_atom_site_aniso_U_13
_atom_site_aniso_U_12
Br1 0.0293(4) 0.0407(5) 0.0329(4) 0.0040(4) -0.0032(3) -0.0011(4)
Br2 0.0318(4) 0.0342(5) 0.0350(5) -0.0068(4) -0.0012(3) -0.0010(4)
Br3 0.0232(4) 0.0383(5) 0.0423(5) 0.0092(4) -0.0002(3) -0.0003(4)
Br4 0.0307(4) 0.0510(5) 0.0404(5) -0.0153(4) -0.0009(4) -0.0022(4)
Br5 0.0314(4) 0.0433(5) 0.0421(5) 0.0054(4) -0.0076(4) 0.0002(4)
Br6 0.0295(4) 0.0452(5) 0.0438(5) -0.0143(4) -0.0031(4) 0.0010(4)
Br7 0.0290(5) 0.0649(7) 0.0588(6) 0.0316(5) -0.0010(4) 0.0024(4)
Br8 0.0294(4) 0.0452(5) 0.0525(5) -0.0157(4) 0.0022(4) 0.0000(4)
C1 0.022(4) 0.031(5) 0.032(4) -0.007(4) 0.002(3) 0.003(3)
C2 0.040(5) 0.067(7) 0.044(5) -0.024(5) -0.005(4) 0.016(5)
C3 0.060(6) 0.044(6) 0.039(5) -0.012(4) -0.014(4) 0.013(5)
C4 0.049(5) 0.027(5) 0.066(6) -0.016(5) 0.012(5) 0.004(4)
C5 0.039(4) 0.014(3) 0.045(4) 0.002(3) -0.001(3) 0.006(3)
C6 0.039(5) 0.020(5) 0.038(5) -0.003(4) 0.001(4) 0.008(4)
C7 0.027(4) 0.016(4) 0.032(4) -0.004(3) -0.002(3) 0.003(3)
C8 0.027(4) 0.011(4) 0.037(5) 0.004(4) -0.005(3) -0.002(3)
C9 0.039(5) 0.010(4) 0.032(4) 0.000(3) 0.007(3) 0.005(3)
C10 0.027(4) 0.071(6) 0.022(4) -0.006(4) 0.003(3) -0.019(4)
C11 0.024(4) 0.079(7) 0.029(5) -0.004(5) 0.003(4) -0.024(5)
C12 0.060(6) 0.014(5) 0.041(5) -0.006(4) 0.016(4) -0.006(4)
C13 0.048(5) 0.036(5) 0.032(5) 0.011(4) 0.010(4) 0.010(4)
C14 0.029(4) 0.033(5) 0.045(5) 0.003(4) 0.010(4) 0.004(4)
C15 0.016(4) 0.044(5) 0.040(5) 0.005(4) 0.001(3) 0.001(4)
C16 0.027(4) 0.034(5) 0.029(4) -0.002(4) 0.001(3) 0.004(4)
C17 0.029(4) 0.033(5) 0.024(4) 0.001(4) 0.008(3) -0.001(4)
C18 0.022(4) 0.070(6) 0.031(5) -0.018(4) 0.004(3) 0.000(4)
C19 0.032(5) 0.071(7) 0.020(4) -0.007(4) -0.003(3) -0.003(5)
C20 0.060(6) 0.008(4) 0.039(5) 0.005(4) 0.011(4) 0.002(4)
C21 0.046(4) 0.008(4) 0.044(4) 0.005(3) 0.012(4) 0.012(3)
C22 0.030(4) 0.011(4) 0.037(5) 0.012(3) -0.002(3) 0.004(3)
C23 0.011(4) 0.063(6) 0.027(4) -0.004(4) 0.002(3) -0.007(4)
C24 0.022(4) 0.025(5) 0.021(4) 0.005(3) 0.000(3) -0.004(3)
C25 0.033(4) 0.041(5) 0.020(4) -0.007(4) 0.004(3) 0.001(4)
C26 0.027(4) 0.057(6) 0.040(5) 0.007(4) 0.013(4) 0.006(4)
C27 0.044(5) 0.047(6) 0.043(5) 0.006(4) 0.023(4) -0.009(4)
C28 0.059(6) 0.031(5) 0.060(6) 0.007(4) 0.025(5) 0.001(5)
C29 0.044(6) 0.073(7) 0.050(6) 0.013(5) 0.005(4) 0.005(5)
C30 0.040(5) 0.033(5) 0.044(5) 0.009(4) 0.011(4) -0.009(4)
C31 0.029(4) 0.024(5) 0.045(5) 0.009(4) -0.007(4) -0.011(4)
C32 0.029(4) 0.016(4) 0.033(5) -0.007(4) 0.007(3) 0.007(3)
C33 0.015(4) 0.025(4) 0.033(4) -0.002(4) 0.004(3) 0.003(3)
C34 0.023(4) 0.030(5) 0.035(5) 0.000(4) -0.001(3) 0.010(4)
C35 0.033(5) 0.073(7) 0.031(5) -0.013(5) -0.003(4) 0.007(5)
C36 0.029(4) 0.041(5) 0.044(5) -0.015(4) 0.001(4) 0.000(4)
C37 0.044(4) 0.004(4) 0.046(5) -0.004(3) 0.002(4) 0.002(3)
C38 0.039(5) 0.026(5) 0.032(5) -0.001(4) 0.004(4) 0.003(4)
C39 0.022(4) 0.041(5) 0.026(4) -0.007(4) -0.003(3) 0.004(4)
C40 0.018(4) 0.036(5) 0.028(4) 0.003(4) 0.000(3) 0.003(4)
C41 0.042(5) 0.038(5) 0.028(5) -0.010(4) 0.010(4) -0.007(4)
C42 0.051(6) 0.090(8) 0.033(5) 0.013(5) -0.005(4) -0.022(5)
C43 0.085(7) 0.066(7) 0.025(5) 0.006(5) -0.010(5) -0.021(6)
C44 0.091(7) 0.011(5) 0.049(6) 0.000(4) 0.015(5) -0.011(5)
C45 0.055(6) 0.012(5) 0.087(7) 0.009(5) 0.016(5) -0.010(4)
C46 0.044(5) 0.018(5) 0.073(6) 0.014(4) 0.001(4) 0.001(4)
C47 0.034(5) 0.029(5) 0.044(5) 0.011(4) -0.009(4) -0.016(4)
C48 0.024(4) 0.038(5) 0.038(5) 0.003(4) -0.004(4) 0.008(4)
C49 0.033(4) 0.014(4) 0.026(4) 0.001(3) 0.005(3) -0.003(3)
C50 0.030(4) 0.038(5) 0.037(5) 0.002(4) -0.010(4) 0.011(4)
C51 0.045(5) 0.061(6) 0.035(5) -0.025(5) -0.002(4) 0.004(5)
C52 0.035(5) 0.045(6) 0.040(5) -0.011(4) 0.007(4) 0.001(4)
C53 0.038(5) 0.059(6) 0.037(5) -0.003(5) 0.000(4) 0.021(4)
C54 0.034(5) 0.052(6) 0.025(4) 0.006(4) -0.004(3) 0.014(4)
C55 0.025(4) 0.070(6) 0.029(5) -0.014(4) -0.004(4) 0.011(4)
C56 0.014(4) 0.038(5) 0.042(5) -0.002(4) -0.001(3) 0.001(4)
C57 0.021(4) 0.055(6) 0.034(5) 0.003(4) 0.010(3) 0.004(4)
C58 0.043(5) 0.029(5) 0.057(6) 0.003(4) -0.003(4) -0.010(4)
C59 0.053(6) 0.063(7) 0.050(6) 0.030(5) -0.014(4) -0.013(5)
C60 0.041(5) 0.052(6) 0.050(6) 0.021(5) 0.028(4) 0.006(5)
C61 0.056(6) 0.047(6) 0.044(6) -0.004(5) 0.026(5) -0.007(5)
C62 0.044(5) 0.054(6) 0.034(5) -0.007(4) 0.018(4) -0.009(5)
C63 0.024(4) 0.028(5) 0.034(5) 0.002(4) 0.001(3) -0.003(4)
C64 0.024(4) 0.046(5) 0.027(4) 0.000(4) 0.001(3) -0.003(4)
N1 0.019(3) 0.040(4) 0.037(4) -0.005(3) 0.003(3) -0.001(3)
N2 0.023(3) 0.023(4) 0.034(4) -0.002(3) -0.003(3) 0.000(3)
N3 0.014(3) 0.034(4) 0.032(4) -0.003(3) 0.002(3) 0.007(3)
N4 0.022(3) 0.037(4) 0.031(4) 0.001(3) 0.006(3) 0.008(3)
N5 0.024(4) 0.039(4) 0.042(4) 0.007(3) 0.012(3) 0.005(3)
N6 0.020(3) 0.025(4) 0.027(3) 0.004(3) 0.004(3) -0.005(3)
N7 0.019(3) 0.031(4) 0.033(4) 0.004(3) 0.006(3) 0.000(3)
N8 0.020(3) 0.051(4) 0.027(4) -0.005(3) 0.007(3) 0.000(3)
N9 0.019(3) 0.030(4) 0.025(3) 0.000(3) 0.005(3) 0.006(3)
N10 0.016(3) 0.042(4) 0.031(4) 0.003(3) 0.007(3) -0.002(3)
N11 0.027(3) 0.031(4) 0.040(4) 0.013(3) -0.002(3) -0.008(3)
N12 0.019(3) 0.043(4) 0.020(3) 0.006(3) 0.004(3) -0.004(3)
N13 0.015(3) 0.034(4) 0.037(4) -0.001(3) 0.001(3) 0.001(3)
N14 0.027(4) 0.037(4) 0.031(4) -0.007(3) -0.001(3) -0.005(3)
N15 0.023(3) 0.028(4) 0.025(3) -0.001(3) 0.002(3) 0.006(3)
N16 0.020(3) 0.043(4) 0.034(4) -0.001(3) 0.002(3) 0.001(3)
N17 0.020(3) 0.056(5) 0.048(4) 0.015(4) -0.010(3) -0.010(3)
N18 0.025(3) 0.038(4) 0.035(4) 0.000(3) 0.011(3) -0.005(3)
N19 0.022(3) 0.021(4) 0.037(4) 0.006(3) 0.003(3) 0.006(3)
N20 0.022(3) 0.060(5) 0.033(4) -0.012(3) 0.002(3) 0.001(3)
N21 0.020(3) 0.031(4) 0.030(4) 0.003(3) -0.003(3) 0.004(3)
N22 0.020(3) 0.036(4) 0.037(4) -0.002(3) 0.005(3) -0.003(3)
N23 0.025(3) 0.042(4) 0.029(4) 0.003(3) 0.000(3) -0.006(3)
N24 0.017(3) 0.041(4) 0.024(3) 0.000(3) 0.004(3) -0.005(3)
Zn1 0.0219(4) 0.0302(5) 0.0268(5) 0.0000(4) 0.0036(4) 0.0009(4)
Zn2 0.0210(4) 0.0283(5) 0.0277(5) 0.0007(4) 0.0030(4) 0.0004(4)
Zn3 0.0211(4) 0.0288(5) 0.0319(5) -0.0021(4) 0.0011(4) 0.0009(4)
Zn4 0.0217(5) 0.0290(5) 0.0335(5) 0.0026(4) 0.0041(4) 0.0011(4)

loop_
_atom_type_symbol
_atom_type_description
_atom_type_scat_dispersion_real
_atom_type_scat_dispersion_imag
_atom_type_scat_source
C C 0.0033 0.0016 'International Tables Vol C Tables 4.2.6.8 and 6.1.1.4'
H H 0.0000 0.0000 'International Tables Vol C Tables 4.2.6.8 and 6.1.1.4'
N N 0.0061 0.0033 'International Tables Vol C Tables 4.2.6.8 and 6.1.1.4'
Br Br -0.2901 2.4595 'International Tables Vol C Tables 4.2.6.8 and 6.1.1.4'
Zn Zn 0.2839 1.4301 'International Tables Vol C Tables 4.2.6.8 and 6.1.1.4'

loop_
_geom_angle_atom_site_label_1
_geom_angle_atom_site_label_2
_geom_angle_atom_site_label_3
_geom_angle
C2 C1 C6 120.6(7)
C2 C1 N3 120.3(6)
C6 C1 N3 119.1(6)
C1 C2 C3 119.5(8)
C1 C2 H2 120.3
C3 C2 H2 120.3
C4 C3 C2 120.4(8)
C4 C3 H3 119.8
C2 C3 H3 119.8
C3 C4 C5 119.8(7)
C3 C4 H4 120.1
C5 C4 H4 120.1
C6 C5 C4 119.9(7)
C6 C5 H5 120.0
C4 C5 H5 120.0
C5 C6 C1 119.8(7)
C5 C6 H6 120.1
C1 C6 H6 120.1
N2 C7 N3 110.9(6)
N2 C7 H7 124.5
N3 C7 H7 124.5
N1 C8 N3 110.8(6)
N1 C8 H8 124.6
N3 C8 H8 124.6
C10 C9 C14 117.2(7)
C10 C9 N6 120.9(6)
C14 C9 N6 121.8(6)
C11 C10 C9 120.6(7)
C11 C10 H10 119.7
C9 C10 H10 119.7
C12 C11 C10 118.8(7)
C12 C11 H11 120.6
C10 C11 H11 120.6
C13 C12 C11 123.4(7)
C13 C12 H12 118.3
C11 C12 H12 118.3
C12 C13 C14 118.1(7)
C12 C13 H13 120.9
C14 C13 H13 120.9
C13 C14 C9 121.7(7)
C13 C14 H14 119.1
C9 C14 H14 119.1
N5 C15 N6 112.6(6)
N5 C15 H15 123.7
N6 C15 H15 123.7
N4 C16 N6 109.6(6)
N4 C16 H16 125.2
N6 C16 H16 125.2
C18 C17 C22 120.3(7)
C18 C17 N9 119.5(6)
C22 C17 N9 120.2(6)
C17 C18 C19 119.7(7)
C17 C18 H18 120.1
C19 C18 H18 120.1
C20 C19 C18 118.5(7)
C20 C19 H19 120.8
C18 C19 H19 120.8
C21 C20 C19 122.9(7)
C21 C20 H20 118.5
C19 C20 H20 118.5
C20 C21 C22 118.3(7)
C20 C21 H21 120.9
C22 C21 H21 120.9
C21 C22 C17 120.3(7)
C21 C22 H22 119.9
C17 C22 H22 119.9
N8 C23 N9 111.3(6)
N8 C23 H23 124.3
N9 C23 H23 124.3
N7 C24 N9 110.4(6)
N7 C24 H24 124.8
N9 C24 H24 124.8
C26 C25 C30 118.8(7)
C26 C25 N12 120.3(6)
C30 C25 N12 120.7(6)
C27 C26 C25 120.9(7)
C27 C26 H26 119.6
C25 C26 H26 119.6
C26 C27 C28 119.8(7)
C26 C27 H27 120.1
C28 C27 H27 120.1
C29 C28 C27 119.6(8)
C29 C28 H28 120.2
C27 C28 H28 120.2
C30 C29 C28 121.4(8)
C30 C29 H29 119.3
C28 C29 H29 119.3
C29 C30 C25 119.5(7)
C29 C30 H30 120.3
C25 C30 H30 120.3
N11 C31 N12 112.1(6)
N11 C31 H31 123.9
N12 C31 H31 123.9
N10 C32 N12 110.4(6)
N10 C32 H32 124.8
N12 C32 H32 124.8
C34 C33 C38 120.0(7)
C34 C33 N15 121.5(6)
C38 C33 N15 118.6(6)
C33 C34 C35 119.6(7)
C33 C34 H34 120.2
C35 C34 H34 120.2
C36 C35 C34 120.4(7)
C36 C35 H35 119.8
C34 C35 H35 119.8
C35 C36 C37 121.1(7)
C35 C36 H36 119.5
C37 C36 H36 119.5
C36 C37 C38 119.2(7)
C36 C37 H37 120.4
C38 C37 H37 120.4
C37 C38 C33 119.6(7)
C37 C38 H38 120.2
C33 C38 H38 120.2
N14 C39 N15 110.6(6)
N14 C39 H39 124.7
N15 C39 H39 124.7
N13 C40 N15 109.4(6)
N13 C40 H40 125.3
N15 C40 H40 125.3
C42 C41 N18 123.5(7)
C42 C41 C46 118.0(8)
N18 C41 C46 118.3(7)
C43 C42 C41 122.1(8)
C43 C42 H42 119.0
C41 C42 H42 119.0
C42 C43 C44 120.1(8)
C42 C43 H43 119.9
C44 C43 H43 119.9
C45 C44 C43 119.9(8)
C45 C44 H44 120.0
C43 C44 H44 120.0
C44 C45 C46 121.1(8)
C44 C45 H45 119.5
C46 C45 H45 119.5
C45 C46 C41 118.7(8)
C45 C46 H46 120.7
C41 C46 H46 120.7
N17 C47 N18 110.9(6)
N17 C47 H47 124.6
N18 C47 H47 124.6
N16 C48 N18 109.8(6)
N16 C48 H48 125.1
N18 C48 H48 125.1
C54 C49 C50 121.4(7)
C54 C49 N21 119.8(6)
C50 C49 N21 118.8(6)
C49 C50 C51 118.2(7)
C49 C50 H50 120.9
C51 C50 H50 120.9
C52 C51 C50 120.7(7)
C52 C51 H51 119.6
C50 C51 H51 119.6
C53 C52 C51 119.7(7)
C53 C52 H52 120.1
C51 C52 H52 120.1
C52 C53 C54 120.9(7)
C52 C53 H53 119.6
C54 C53 H53 119.6
C49 C54 C53 119.0(7)
C49 C54 H54 120.5
C53 C54 H54 120.5
N20 C55 N21 113.1(6)
N20 C55 H55 123.4
N21 C55 H55 123.4
N19 C56 N21 110.6(6)
N19 C56 H56 124.7
N21 C56 H56 124.7
C58 C57 C62 121.1(7)
C58 C57 N24 120.6(7)
C62 C57 N24 118.3(7)
C59 C58 C57 118.1(8)
C59 C58 H58 120.9
C57 C58 H58 120.9
C60 C59 C58 121.4(8)
C60 C59 H59 119.3
C58 C59 H59 119.3
C61 C60 C59 119.3(8)
C61 C60 H60 120.3
C59 C60 H60 120.3
C60 C61 C62 122.1(8)
C60 C61 H61 118.9
C62 C61 H61 118.9
C61 C62 C57 117.9(8)
C61 C62 H62 121.0
C57 C62 H62 121.0
N23 C63 N24 110.9(6)
N23 C63 H63 124.5
N24 C63 H63 124.5
N22 C64 N24 110.1(6)
N22 C64 H64 124.9
N24 C64 H64 124.9
C8 N1 N2 107.8(6)
C8 N1 Zn1 129.6(5)
N2 N1 Zn1 122.4(4)
C7 N2 N1 104.9(5)
C8 N3 C7 105.6(6)
C8 N3 C1 128.0(6)
C7 N3 C1 126.4(6)
C16 N4 N5 108.6(6)
C16 N4 Zn1 131.2(5)
N5 N4 Zn1 120.2(5)
C15 N5 N4 104.9(6)
C15 N6 C16 104.2(6)
C15 N6 C9 128.5(6)
C16 N6 C9 127.2(6)
C24 N7 N8 107.3(6)
C24 N7 Zn2 130.7(5)
N8 N7 Zn2 121.5(4)
C23 N8 N7 106.1(6)
C24 N9 C23 104.8(6)
C24 N9 C17 127.2(6)
C23 N9 C17 127.9(6)
C32 N10 N11 108.2(6)
C32 N10 Zn2 130.3(5)
N11 N10 Zn2 121.3(4)
C31 N11 N10 104.9(6)
C32 N12 C31 104.3(6)
C32 N12 C25 128.1(6)
C31 N12 C25 127.6(6)
C40 N13 N14 107.7(5)
C40 N13 Zn3 128.1(5)
N14 N13 Zn3 123.4(4)
C39 N14 N13 106.9(6)
C39 N15 C40 105.5(6)
C39 N15 C33 128.1(6)
C40 N15 C33 126.4(6)
C48 N16 N17 108.3(6)
C48 N16 Zn3 132.1(5)
N17 N16 Zn3 119.6(5)
C47 N17 N16 106.1(6)
C47 N18 C48 105.0(6)
C47 N18 C41 126.5(6)
C48 N18 C41 128.4(6)
C56 N19 N20 108.0(5)
C56 N19 Zn4 129.2(5)
N20 N19 Zn4 122.5(4)
C55 N20 N19 104.4(6)
C55 N21 C56 103.8(6)
C55 N21 C49 128.1(6)
C56 N21 C49 128.0(6)
C64 N22 N23 108.4(6)
C64 N22 Zn4 129.3(5)
N23 N22 Zn4 122.2(5)
C63 N23 N22 106.1(6)
C64 N24 C63 104.5(6)
C64 N24 C57 127.7(6)
C63 N24 C57 127.8(6)
N4 Zn1 N1 106.3(2)
N4 Zn1 Br2 111.53(16)
N1 Zn1 Br2 105.00(16)
N4 Zn1 Br1 103.84(16)
N1 Zn1 Br1 109.44(17)
Br2 Zn1 Br1 120.09(4)
N7 Zn2 N10 105.4(2)
N7 Zn2 Br4 105.35(16)
N10 Zn2 Br4 109.16(17)
N7 Zn2 Br3 110.31(16)
N10 Zn2 Br3 104.76(16)
Br4 Zn2 Br3 120.95(5)
N13 Zn3 N16 103.1(2)
N13 Zn3 Br6 108.62(16)
N16 Zn3 Br6 109.72(16)
N13 Zn3 Br5 108.10(16)
N16 Zn3 Br5 105.90(16)
Br6 Zn3 Br5 120.06(5)
N19 Zn4 N22 103.7(2)
N19 Zn4 Br7 108.75(16)
N22 Zn4 Br7 105.43(16)
N19 Zn4 Br8 107.55(16)
N22 Zn4 Br8 108.23(16)
Br7 Zn4 Br8 121.73(5)

loop_
_geom_bond_atom_site_label_1
_geom_bond_atom_site_label_2
_geom_bond_distance
Br1 Zn1 2.3819(10)
Br2 Zn1 2.3668(11)
Br3 Zn2 2.3781(11)
Br4 Zn2 2.3695(11)
Br5 Zn3 2.3731(11)
Br6 Zn3 2.3568(11)
Br7 Zn4 2.3645(11)
Br8 Zn4 2.3672(11)
C1 C2 1.364(9)
C1 C6 1.390(9)
C1 N3 1.428(8)
C2 C3 1.398(10)
C2 H2 0.9500
C3 C4 1.363(9)
C3 H3 0.9500
C4 C5 1.397(10)
C4 H4 0.9500
C5 C6 1.372(9)
C5 H5 0.9500
C6 H6 0.9500
C7 N2 1.321(8)
C7 N3 1.355(8)
C7 H7 0.9500
C8 N1 1.295(8)
C8 N3 1.342(8)
C8 H8 0.9500
C9 C10 1.398(9)
C9 C14 1.408(9)
C9 N6 1.415(8)
C10 C11 1.379(10)
C10 H10 0.9500
C11 C12 1.355(10)
C11 H11 0.9500
C12 C13 1.353(9)
C12 H12 0.9500
C13 C14 1.366(9)
C13 H13 0.9500
C14 H14 0.9500
C15 N5 1.308(8)
C15 N6 1.354(8)
C15 H15 0.9500
C16 N4 1.320(8)
C16 N6 1.357(8)
C16 H16 0.9500
C17 C18 1.384(9)
C17 C22 1.391(9)
C17 N9 1.428(8)
C18 C19 1.392(10)
C18 H18 0.9500
C19 C20 1.381(9)
C19 H19 0.9500
C20 C21 1.368(9)
C20 H20 0.9500
C21 C22 1.388(9)
C21 H21 0.9500
C22 H22 0.9500
C23 N8 1.308(8)
C23 N9 1.353(8)
C23 H23 0.9500
C24 N7 1.319(8)
C24 N9 1.340(8)
C24 H24 0.9500
C25 C26 1.391(9)
C25 C30 1.398(9)
C25 N12 1.415(8)
C26 C27 1.375(9)
C26 H26 0.9500
C27 C28 1.384(10)
C27 H27 0.9500
C28 C29 1.375(10)
C28 H28 0.9500
C29 C30 1.369(10)
C29 H29 0.9500
C30 H30 0.9500
C31 N11 1.307(8)
C31 N12 1.354(8)
C31 H31 0.9500
C32 N10 1.306(8)
C32 N12 1.345(8)
C32 H32 0.9500
C33 C34 1.368(9)
C33 C38 1.397(9)
C33 N15 1.436(8)
C34 C35 1.379(9)
C34 H34 0.9500
C35 C36 1.357(10)
C35 H35 0.9500
C36 C37 1.373(9)
C36 H36 0.9500
C37 C38 1.381(9)
C37 H37 0.9500
C38 H38 0.9500
C39 N14 1.292(8)
C39 N15 1.356(8)
C39 H39 0.9500
C40 N13 1.303(8)
C40 N15 1.360(8)
C40 H40 0.9500
C41 C42 1.370(10)
C41 N18 1.412(9)
C41 C46 1.417(10)
C42 C43 1.364(11)
C42 H42 0.9500
C43 C44 1.368(10)
C43 H43 0.9500
C44 C45 1.360(11)
C44 H44 0.9500
C45 C46 1.394(10)
C45 H45 0.9500
C46 H46 0.9500
C47 N17 1.317(8)
C47 N18 1.349(8)
C47 H47 0.9500
C48 N16 1.304(8)
C48 N18 1.360(8)
C48 H48 0.9500
C49 C54 1.377(9)
C49 C50 1.378(9)
C49 N21 1.437(8)
C50 C51 1.400(10)
C50 H50 0.9500
C51 C52 1.371(10)
C51 H51 0.9500
C52 C53 1.368(9)
C52 H52 0.9500
C53 C54 1.383(9)
C53 H53 0.9500
C54 H54 0.9500
C55 N20 1.317(8)
C55 N21 1.344(8)
C55 H55 0.9500
C56 N19 1.309(8)
C56 N21 1.360(8)
C56 H56 0.9500
C57 C58 1.381(10)
C57 C62 1.400(10)
C57 N24 1.443(9)
C58 C59 1.381(10)
C58 H58 0.9500
C59 C60 1.374(10)
C59 H59 0.9500
C60 C61 1.354(10)
C60 H60 0.9500
C61 C62 1.370(10)
C61 H61 0.9500
C62 H62 0.9500
C63 N23 1.302(8)
C63 N24 1.370(8)
C63 H63 0.9500
C64 N22 1.298(8)
C64 N24 1.357(8)
C64 H64 0.9500
N1 N2 1.412(7)
N1 Zn1 2.035(6)
N4 N5 1.383(7)
N4 Zn1 2.033(6)
N7 N8 1.380(7)
N7 Zn2 2.015(6)
N10 N11 1.385(7)
N10 Zn2 2.032(6)
N13 N14 1.390(7)
N13 Zn3 2.024(6)
N16 N17 1.375(7)
N16 Zn3 2.045(6)
N19 N20 1.396(7)
N19 Zn4 2.031(5)
N22 N23 1.386(7)
N22 Zn4 2.042(6)
